data_7104193
loop_
_publ_author_name
'Pattacini, Roberto'
'Jie, Suyun'
'Braunstein, Pierre'

_publ_section_title
;
 Facile dichloromethane activation and phosphine methylation. Isolation
 of unprecedented zwitterionic organozinc and organocobalt
 intermediates.
;
_journal_issue 8
_journal_name_full 'Chemical communications (Cambridge, England)'
_journal_page_first 890
_journal_page_last 892
_journal_paper_doi 10.1039/b817728g
_journal_volume 34
_journal_year 2009
_chemical_formula_moiety 'C38 H34 Cl4 P2 Zn2'
_chemical_formula_sum 'C38 H34 Cl4 P2 Zn2'
_chemical_formula_weight 825.13
_space_group_IT_number 15
_symmetry_cell_setting monoclinic
_symmetry_Int_Tables_number 15
_symmetry_space_group_name_Hall '-C 2yc'
_symmetry_space_group_name_H-M 'C 1 2/c 1'
_atom_sites_solution_hydrogens geom
_atom_sites_solution_primary direct
_atom_sites_solution_secondary difmap
_audit_creation_method SHELXL-97
_cell_angle_alpha 90.00
_cell_angle_beta 104.530(2)
_cell_angle_gamma 90.00
_cell_formula_units_Z 4
_cell_length_a 14.5489(7)
_cell_length_b 13.7296(3)
_cell_length_c 18.8997(8)
_cell_measurement_reflns_used 4830
_cell_measurement_temperature 173(2)
_cell_measurement_theta_max 30.0
_cell_measurement_theta_min 0.998
_cell_volume 3654.5(2)
_computing_cell_refinement 'HKL Scalepack (Otwinowski & Minor 1997)'
_computing_data_reduction 'HKL Denzo and Scalepack (Otwinowski & Minor 1997)'
_computing_molecular_graphics ORTEP-3
_computing_publication_material PLATON
_computing_structure_refinement 'SHELXL-97 (Sheldrick, 1997)'
_computing_structure_solution 'SHELXS-97 (Sheldrick, 1997)'
_diffrn_ambient_temperature 173(2)
_diffrn_detector_area_resol_mean 9
_diffrn_measured_fraction_theta_full 0.994
_diffrn_measured_fraction_theta_max 0.994
_diffrn_measurement_device_type KappaCCD
_diffrn_measurement_method CCD
_diffrn_radiation_monochromator graphite
_diffrn_radiation_probe x-ray
_diffrn_radiation_type MoK\a
_diffrn_radiation_wavelength 0.71073
_diffrn_reflns_av_R_equivalents 0.0429
_diffrn_reflns_av_sigmaI/netI 0.0510
_diffrn_reflns_limit_h_max 17
_diffrn_reflns_limit_h_min -20
_diffrn_reflns_limit_k_max 14
_diffrn_reflns_limit_k_min -19
_diffrn_reflns_limit_l_max 26
_diffrn_reflns_limit_l_min -18
_diffrn_reflns_number 12656
_diffrn_reflns_theta_full 30.03
_diffrn_reflns_theta_max 30.03
_diffrn_reflns_theta_min 2.07
_diffrn_source 'fine-focus sealed tube'
_exptl_absorpt_coefficient_mu 1.720
_exptl_absorpt_correction_type none
_exptl_crystal_colour colorless
_exptl_crystal_density_diffrn 1.500
_exptl_crystal_density_method 'not measured'
_exptl_crystal_description prism
_exptl_crystal_F_000 1680
_exptl_crystal_size_max 0.12
_exptl_crystal_size_mid 0.12
_exptl_crystal_size_min 0.10
_refine_diff_density_max 0.484
_refine_diff_density_min -0.854
_refine_diff_density_rms 0.162
_refine_ls_extinction_method none
_refine_ls_goodness_of_fit_ref 1.047
_refine_ls_hydrogen_treatment constr
_refine_ls_matrix_type full
_refine_ls_number_parameters 208
_refine_ls_number_reflns 5318
_refine_ls_number_restraints 0
_refine_ls_restrained_S_all 1.047
_refine_ls_R_factor_all 0.0600
_refine_ls_R_factor_gt 0.0354
_refine_ls_shift/su_max 0.001
_refine_ls_shift/su_mean 0.000
_refine_ls_structure_factor_coef Fsqd
_refine_ls_weighting_details 'calc w=1/[\s^2^(Fo^2^)+(0.0630P)^2^+0.0000P] where P=(Fo^2^+2Fc^2^)/3'
_refine_ls_weighting_scheme calc
_refine_ls_wR_factor_gt 0.0892
_refine_ls_wR_factor_ref 0.1142
_reflns_number_gt 3964
_reflns_number_total 5318
_reflns_threshold_expression >2sigma(I)
_cod_data_source_file b817728g.txt
_cod_data_source_block 4
_cod_original_sg_symbol_H-M 'C 2/c'
_cod_database_code 7104193

loop_
_symmetry_equiv_pos_as_xyz
'x, y, z'
'-x, y, -z+1/2'
'x+1/2, y+1/2, z'
'-x+1/2, y+1/2, -z+1/2'
'-x, -y, -z'
'x, -y, z-1/2'
'-x+1/2, -y+1/2, -z'
'x+1/2, -y+1/2, z-1/2'

loop_
_atom_site_label
_atom_site_type_symbol
_atom_site_fract_x
_atom_site_fract_y
_atom_site_fract_z
_atom_site_U_iso_or_equiv
_atom_site_adp_type
_atom_site_occupancy
_atom_site_symmetry_multiplicity
_atom_site_calc_flag
_atom_site_refinement_flags
_atom_site_disorder_assembly
_atom_site_disorder_group
Zn1 Zn 0.729161(19) 0.199178(18) 0.073174(14) 0.02680(10) Uani 1 1 d . . .
C1 C 0.61492(16) 0.12522(16) 0.08778(14) 0.0298(5) Uani 1 1 d . . .
H1A H 0.6056 0.0701 0.0546 0.036 Uiso 1 1 calc R . .
H1B H 0.6326 0.0987 0.1369 0.036 Uiso 1 1 calc R . .
C2 C 0.51431(16) 0.30506(14) 0.10793(12) 0.0245(4) Uani 1 1 d . . .
C3 C 0.46057(18) 0.37944(16) 0.06777(14) 0.0342(5) Uani 1 1 d . . .
H3 H 0.4188 0.3664 0.0228 0.041 Uiso 1 1 calc R . .
C4 C 0.4701(2) 0.47371(17) 0.09570(16) 0.0438(7) Uani 1 1 d . . .
H4 H 0.4348 0.5239 0.0690 0.053 Uiso 1 1 calc R . .
C5 C 0.5311(2) 0.49332(18) 0.16218(16) 0.0404(6) Uani 1 1 d . . .
H5 H 0.5365 0.5566 0.1804 0.049 Uiso 1 1 calc R . .
C6 C 0.58442(19) 0.41965(18) 0.20217(15) 0.0374(6) Uani 1 1 d . . .
H6 H 0.6257 0.4332 0.2473 0.045 Uiso 1 1 calc R . .
C7 C 0.57651(18) 0.32581(17) 0.17511(13) 0.0316(5) Uani 1 1 d . . .
H7 H 0.6129 0.2763 0.2019 0.038 Uiso 1 1 calc R . .
C8 C 0.43294(16) 0.11787(15) 0.12826(12) 0.0247(4) Uani 1 1 d . . .
C9 C 0.44686(18) 0.01903(16) 0.14156(13) 0.0325(5) Uani 1 1 d . . .
H9 H 0.4951 -0.0134 0.1269 0.039 Uiso 1 1 calc R . .
C10 C 0.38866(19) -0.03125(18) 0.17673(15) 0.0412(6) Uani 1 1 d . . .
H10 H 0.3972 -0.0978 0.1850 0.049 Uiso 1 1 calc R . .
C11 C 0.3180(2) 0.01706(18) 0.19959(15) 0.0419(6) Uani 1 1 d . . .
H11 H 0.2796 -0.0169 0.2238 0.050 Uiso 1 1 calc R . .
C12 C 0.3042(2) 0.11471(18) 0.18678(16) 0.0406(6) Uani 1 1 d . . .
H12 H 0.2561 0.1468 0.2019 0.049 Uiso 1 1 calc R . .
C13 C 0.36152(19) 0.16618(17) 0.15125(15) 0.0349(6) Uani 1 1 d . . .
H13 H 0.3522 0.2326 0.1429 0.042 Uiso 1 1 calc R . .
C14 C 0.43841(16) 0.17792(15) -0.01733(12) 0.0252(5) Uani 1 1 d . . .
C15 C 0.47783(18) 0.22082(16) -0.07051(12) 0.0304(5) Uani 1 1 d . . .
H15 H 0.5368 0.2510 -0.0568 0.036 Uiso 1 1 calc R . .
C16 C 0.42864(19) 0.21799(16) -0.14322(13) 0.0320(5) Uani 1 1 d . . .
H16 H 0.4546 0.2468 -0.1783 0.038 Uiso 1 1 calc R . .
C17 C 0.34118(19) 0.17262(17) -0.16416(13) 0.0342(5) Uani 1 1 d . . .
H17 H 0.3081 0.1716 -0.2131 0.041 Uiso 1 1 calc R . .
C18 C 0.30257(18) 0.12844(17) -0.11188(14) 0.0350(5) Uani 1 1 d . . .
H18 H 0.2444 0.0966 -0.1261 0.042 Uiso 1 1 calc R . .
C19 C 0.35052(17) 0.13188(16) -0.03917(13) 0.0302(5) Uani 1 1 d . . .
H19 H 0.3240 0.1032 -0.0043 0.036 Uiso 1 1 calc R . .
Cl1 Cl 0.71526(4) 0.35923(4) 0.02759(3) 0.03061(14) Uani 1 1 d . . .
Cl2 Cl 0.84983(5) 0.18656(4) 0.17389(3) 0.03539(15) Uani 1 1 d . . .
P1 P 0.50382(4) 0.18068(4) 0.07706(3) 0.02323(13) Uani 1 1 d . . .

loop_
_atom_site_aniso_label
_atom_site_aniso_U_11
_atom_site_aniso_U_22
_atom_site_aniso_U_33
_atom_site_aniso_U_23
_atom_site_aniso_U_13
_atom_site_aniso_U_12
Zn1 0.02426(16) 0.03270(17) 0.02412(15) 0.00146(10) 0.00734(11) 0.00357(10)
C1 0.0272(12) 0.0289(11) 0.0353(13) 0.0058(9) 0.0115(10) 0.0057(9)
C2 0.0226(11) 0.0256(10) 0.0275(11) 0.0026(8) 0.0104(9) 0.0019(8)
C3 0.0392(14) 0.0267(11) 0.0342(13) 0.0036(10) 0.0048(11) 0.0063(10)
C4 0.0563(19) 0.0256(12) 0.0507(17) 0.0047(11) 0.0159(14) 0.0098(12)
C5 0.0438(16) 0.0296(12) 0.0524(17) -0.0064(11) 0.0205(13) -0.0019(11)
C6 0.0346(14) 0.0398(14) 0.0377(14) -0.0107(11) 0.0088(11) -0.0038(11)
C7 0.0297(13) 0.0325(12) 0.0322(13) 0.0001(9) 0.0072(10) 0.0020(10)
C8 0.0254(12) 0.0245(10) 0.0242(11) 0.0014(8) 0.0060(9) 0.0004(8)
C9 0.0326(13) 0.0261(11) 0.0400(14) 0.0036(10) 0.0116(11) 0.0028(9)
C10 0.0388(16) 0.0282(12) 0.0585(18) 0.0112(11) 0.0156(13) -0.0010(11)
C11 0.0375(15) 0.0413(15) 0.0502(16) 0.0144(12) 0.0171(13) -0.0031(11)
C12 0.0384(15) 0.0396(14) 0.0519(17) 0.0055(12) 0.0266(13) 0.0043(12)
C13 0.0375(14) 0.0268(11) 0.0456(15) 0.0062(10) 0.0202(12) 0.0051(10)
C14 0.0258(12) 0.0236(10) 0.0264(11) -0.0001(8) 0.0068(9) 0.0042(8)
C15 0.0332(13) 0.0301(11) 0.0285(12) -0.0007(9) 0.0089(10) 0.0002(10)
C16 0.0393(15) 0.0302(12) 0.0275(12) 0.0017(9) 0.0102(10) 0.0059(10)
C17 0.0395(15) 0.0318(12) 0.0279(12) -0.0020(10) 0.0022(11) 0.0068(11)
C18 0.0319(13) 0.0335(12) 0.0371(14) -0.0038(10) 0.0038(11) 0.0006(10)
C19 0.0282(12) 0.0311(12) 0.0325(12) 0.0008(9) 0.0100(10) 0.0022(9)
Cl1 0.0367(3) 0.0303(3) 0.0270(3) -0.0006(2) 0.0122(2) 0.0064(2)
Cl2 0.0315(3) 0.0472(4) 0.0249(3) 0.0006(2) 0.0023(2) 0.0027(2)
P1 0.0235(3) 0.0225(3) 0.0245(3) 0.0022(2) 0.0075(2) 0.0030(2)

loop_
_atom_type_symbol
_atom_type_description
_atom_type_scat_dispersion_real
_atom_type_scat_dispersion_imag
_atom_type_scat_source
Zn Zn 0.2839 1.4301 'International Tables Vol C Tables 4.2.6.8 and 6.1.1.4'
C C 0.0033 0.0016 'International Tables Vol C Tables 4.2.6.8 and 6.1.1.4'
Cl Cl 0.1484 0.1585 'International Tables Vol C Tables 4.2.6.8 and 6.1.1.4'
P P 0.1023 0.0942 'International Tables Vol C Tables 4.2.6.8 and 6.1.1.4'
H H 0.0000 0.0000 'International Tables Vol C Tables 4.2.6.8 and 6.1.1.4'

loop_
_geom_angle_atom_site_label_1
_geom_angle_atom_site_label_2
_geom_angle_atom_site_label_3
_geom_angle
_geom_angle_site_symmetry_1
_geom_angle_site_symmetry_3
_geom_angle_publ_flag
C1 Zn1 Cl2 109.82(7) . . ?
C1 Zn1 Cl1 121.38(6) . . ?
Cl2 Zn1 Cl1 111.06(2) . . ?
C1 Zn1 Cl1 113.22(7) . 7_655 ?
Cl2 Zn1 Cl1 107.50(2) . 7_655 ?
Cl1 Zn1 Cl1 92.115(19) . 7_655 ?
P1 C1 Zn1 122.10(12) . . ?
P1 C1 H1A 106.8 . . ?
Zn1 C1 H1A 106.8 . . ?
P1 C1 H1B 106.8 . . ?
Zn1 C1 H1B 106.8 . . ?
H1A C1 H1B 106.7 . . ?
C3 C2 C7 119.7(2) . . ?
C3 C2 P1 122.00(18) . . ?
C7 C2 P1 118.25(17) . . ?
C2 C3 C4 119.2(2) . . ?
C2 C3 H3 120.4 . . ?
C4 C3 H3 120.4 . . ?
C5 C4 C3 120.7(2) . . ?
C5 C4 H4 119.7 . . ?
C3 C4 H4 119.7 . . ?
C4 C5 C6 120.3(2) . . ?
C4 C5 H5 119.9 . . ?
C6 C5 H5 119.9 . . ?
C5 C6 C7 119.9(2) . . ?
C5 C6 H6 120.1 . . ?
C7 C6 H6 120.1 . . ?
C6 C7 C2 120.3(2) . . ?
C6 C7 H7 119.9 . . ?
C2 C7 H7 119.9 . . ?
C9 C8 C13 119.8(2) . . ?
C9 C8 P1 119.27(17) . . ?
C13 C8 P1 120.84(16) . . ?
C10 C9 C8 119.7(2) . . ?
C10 C9 H9 120.1 . . ?
C8 C9 H9 120.1 . . ?
C11 C10 C9 120.2(2) . . ?
C11 C10 H10 119.9 . . ?
C9 C10 H10 119.9 . . ?
C12 C11 C10 120.2(2) . . ?
C12 C11 H11 119.9 . . ?
C10 C11 H11 119.9 . . ?
C11 C12 C13 120.3(2) . . ?
C11 C12 H12 119.8 . . ?
C13 C12 H12 119.8 . . ?
C12 C13 C8 119.7(2) . . ?
C12 C13 H13 120.2 . . ?
C8 C13 H13 120.2 . . ?
C19 C14 C15 119.2(2) . . ?
C19 C14 P1 121.41(17) . . ?
C15 C14 P1 119.41(18) . . ?
C16 C15 C14 119.8(2) . . ?
C16 C15 H15 120.1 . . ?
C14 C15 H15 120.1 . . ?
C15 C16 C17 120.5(2) . . ?
C15 C16 H16 119.8 . . ?
C17 C16 H16 119.8 . . ?
C16 C17 C18 120.0(2) . . ?
C16 C17 H17 120.0 . . ?
C18 C17 H17 120.0 . . ?
C19 C18 C17 120.0(2) . . ?
C19 C18 H18 120.0 . . ?
C17 C18 H18 120.0 . . ?
C18 C19 C14 120.6(2) . . ?
C18 C19 H19 119.7 . . ?
C14 C19 H19 119.7 . . ?
Zn1 Cl1 Zn1 87.885(19) . 7_655 ?
C1 P1 C2 111.99(11) . . ?
C1 P1 C14 110.40(11) . . ?
C2 P1 C14 108.81(10) . . ?
C1 P1 C8 111.46(10) . . ?
C2 P1 C8 107.08(10) . . ?
C14 P1 C8 106.91(10) . . ?

loop_
_geom_bond_atom_site_label_1
_geom_bond_atom_site_label_2
_geom_bond_distance
_geom_bond_site_symmetry_2
_geom_bond_publ_flag
Zn1 C1 2.025(2) . ?
Zn1 Cl2 2.2491(7) . ?
Zn1 Cl1 2.3505(6) . ?
Zn1 Cl1 2.3867(6) 7_655 ?
C1 P1 1.752(2) . ?
C1 H1A 0.9700 . ?
C1 H1B 0.9700 . ?
C2 C3 1.390(3) . ?
C2 C7 1.391(3) . ?
C2 P1 1.799(2) . ?
C3 C4 1.392(3) . ?
C3 H3 0.9300 . ?
C4 C5 1.371(4) . ?
C4 H4 0.9300 . ?
C5 C6 1.379(4) . ?
C5 H5 0.9300 . ?
C6 C7 1.380(3) . ?
C6 H6 0.9300 . ?
C7 H7 0.9300 . ?
C8 C9 1.386(3) . ?
C8 C13 1.391(3) . ?
C8 P1 1.801(2) . ?
C9 C10 1.385(3) . ?
C9 H9 0.9300 . ?
C10 C11 1.381(4) . ?
C10 H10 0.9300 . ?
C11 C12 1.368(3) . ?
C11 H11 0.9300 . ?
C12 C13 1.388(3) . ?
C12 H12 0.9300 . ?
C13 H13 0.9300 . ?
C14 C19 1.393(3) . ?
C14 C15 1.405(3) . ?
C14 P1 1.799(2) . ?
C15 C16 1.382(3) . ?
C15 H15 0.9300 . ?
C16 C17 1.382(4) . ?
C16 H16 0.9300 . ?
C17 C18 1.392(3) . ?
C17 H17 0.9300 . ?
C18 C19 1.377(3) . ?
C18 H18 0.9300 . ?
C19 H19 0.9300 . ?
Cl1 Zn1 2.3867(6) 7_655 ?
